data_2232545
loop_
_publ_author_name
'Mohamed, Shaaban K.'
'Horton, Peter N.'
'El-Remaily, Mahmoud A. A.'
'Abdel-Ghany, Hussam'
'Ng, Seik Weng'

_publ_section_title
;
 <i>N</i>-(4,6-Dimethylpyrimidin-2-yl)-1,3-benzothiazol-2-amine
;
_journal_coeditor_code ZS2156
_journal_issue 11
_journal_name_full 'Acta Crystallographica Section E'
_journal_page_first o3131
_journal_paper_doi 10.1107/S1600536811044631
_journal_volume 67
_journal_year 2011
_chemical_formula_iupac 'C13 H12 N4 S'
_chemical_formula_moiety 'C13 H12 N4 S'
_chemical_formula_sum 'C13 H12 N4 S'
_chemical_formula_weight 256.34
_chemical_melting_point 513
_chemical_name_systematic
;
<i>N</i>-(4,6-Dimethylpyrimidin-2-yl)-1,3-benzothiazol-2-amine
;
_space_group_IT_number 14
_symmetry_cell_setting monoclinic
_symmetry_space_group_name_Hall '-P 2yn'
_symmetry_space_group_name_H-M 'P 1 21/n 1'
_atom_sites_solution_hydrogens geom
_atom_sites_solution_primary direct
_atom_sites_solution_secondary difmap
_audit_creation_method SHELXL-97
_cell_angle_alpha 90.00
_cell_angle_beta 97.237(2)
_cell_angle_gamma 90.00
_cell_formula_units_Z 4
_cell_length_a 6.7608(2)
_cell_length_b 8.5154(2)
_cell_length_c 20.6503(9)
_cell_measurement_reflns_used 2630
_cell_measurement_temperature 120(2)
_cell_measurement_theta_max 27.485
_cell_measurement_theta_min 2.910
_cell_volume 1179.39(7)
_computing_cell_refinement 'DENZO (Otwinowski & Minor, 1997) and COLLECT (Hooft, 1998)'
_computing_data_collection 'COLLECT (Hooft, 1998)'
_computing_data_reduction 'DENZO (Otwinowski & Minor, 1997) and COLLECT (Hooft, 1998)'
_computing_molecular_graphics 'X-SEED (Barbour, 2001)'
_computing_publication_material 'publCIF (Westrip, 2010)'
_computing_structure_refinement 'SHELXL97 (Sheldrick, 2008)'
_computing_structure_solution 'SHELXS97 (Sheldrick, 2008)'
_diffrn_ambient_temperature 120(2)
_diffrn_detector_area_resol_mean 9.091
_diffrn_measured_fraction_theta_full 0.993
_diffrn_measured_fraction_theta_max 0.993
_diffrn_measurement_device_type 'Bruker--Nonius Roper CCD camera on \k-goniostat'
_diffrn_measurement_method '\f and \w scans'
_diffrn_radiation_monochromator graphite
_diffrn_radiation_source 'Bruker--Nonius FR591 rotating anode'
_diffrn_radiation_type MoK\a
_diffrn_radiation_wavelength 0.71073
_diffrn_reflns_av_R_equivalents 0.0609
_diffrn_reflns_av_sigmaI/netI 0.0644
_diffrn_reflns_limit_h_max 8
_diffrn_reflns_limit_h_min -8
_diffrn_reflns_limit_k_max 10
_diffrn_reflns_limit_k_min -11
_diffrn_reflns_limit_l_max 26
_diffrn_reflns_limit_l_min -25
_diffrn_reflns_number 11943
_diffrn_reflns_theta_full 27.56
_diffrn_reflns_theta_max 27.56
_diffrn_reflns_theta_min 3.07
_diffrn_standards_number 0
_exptl_absorpt_coefficient_mu 0.260
_exptl_absorpt_correction_T_max 0.9795
_exptl_absorpt_correction_T_min 0.9402
_exptl_absorpt_correction_type multi-scan
_exptl_absorpt_process_details '(SADABS; Sheldrick, 1996)'
_exptl_crystal_colour colorless
_exptl_crystal_density_diffrn 1.444
_exptl_crystal_density_method 'not measured'
_exptl_crystal_description block
_exptl_crystal_F_000 536
_exptl_crystal_size_max 0.24
_exptl_crystal_size_mid 0.14
_exptl_crystal_size_min 0.08
_refine_diff_density_max 0.294
_refine_diff_density_min -0.457
_refine_ls_extinction_method none
_refine_ls_goodness_of_fit_ref 1.016
_refine_ls_hydrogen_treatment mixed
_refine_ls_matrix_type full
_refine_ls_number_parameters 169
_refine_ls_number_reflns 2704
_refine_ls_number_restraints 0
_refine_ls_restrained_S_all 1.016
_refine_ls_R_factor_all 0.0661
_refine_ls_R_factor_gt 0.0476
_refine_ls_shift/su_max 0.001
_refine_ls_shift/su_mean 0.001
_refine_ls_structure_factor_coef Fsqd
_refine_ls_weighting_details 'calc w=1/[\s^2^(Fo^2^)+(0.0525P)^2^+0.7927P] where P=(Fo^2^+2Fc^2^)/3'
_refine_ls_weighting_scheme calc
_refine_ls_wR_factor_gt 0.1137
_refine_ls_wR_factor_ref 0.1260
_reflns_number_gt 2100
_reflns_number_total 2704
_reflns_threshold_expression I>2\s(I)
_cod_data_source_file zs2156.cif
_cod_data_source_block I
_cod_original_sg_symbol_H-M 'P 21/n'
_cod_database_code 2232545
_cod_database_fobs_code 2232545

loop_
_symmetry_equiv_pos_as_xyz
'x, y, z'
'x+1/2, -y+1/2, z+1/2'
'-x, -y, -z'
'-x-1/2, y-1/2, -z-1/2'

loop_
_atom_site_type_symbol
_atom_site_label
_atom_site_fract_x
_atom_site_fract_y
_atom_site_fract_z
_atom_site_U_iso_or_equiv
_atom_site_adp_type
_atom_site_calc_flag
_atom_site_refinement_flags
_atom_site_occupancy
_atom_site_symmetry_multiplicity
S S1 0.47670(7) 0.76071(6) 0.65817(3) 0.01754(17) Uani d . 1 1
N N1 0.6118(2) 0.55355(17) 0.58054(8) 0.0158(4) Uani d . 1 1
N N2 0.2981(2) 0.64918(19) 0.53944(9) 0.0170(4) Uani d . 1 1
H H2 0.305(4) 0.586(3) 0.5054(13) 0.034(7) Uiso d . 1 1
N N3 -0.0130(2) 0.71820(18) 0.48927(8) 0.0165(4) Uani d . 1 1
N N4 0.1226(2) 0.83658(18) 0.59065(8) 0.0167(4) Uani d . 1 1
C C1 0.7100(3) 0.6766(2) 0.68212(10) 0.0167(4) Uani d . 1 1
C C2 0.8414(3) 0.7057(2) 0.73865(10) 0.0203(5) Uani d . 1 1
H H2A 0.8097 0.7796 0.7702 0.024 Uiso calc R 1 1
C C3 1.0194(3) 0.6232(2) 0.74717(10) 0.0226(5) Uani d . 1 1
H H3 1.1108 0.6402 0.7854 0.027 Uiso calc R 1 1
C C4 1.0668(3) 0.5154(2) 0.70042(10) 0.0215(5) Uani d . 1 1
H H4 1.1898 0.4602 0.7075 0.026 Uiso calc R 1 1
C C5 0.9374(3) 0.4875(2) 0.64396(10) 0.0184(4) Uani d . 1 1
H H5 0.9708 0.4147 0.6122 0.022 Uiso calc R 1 1
C C6 0.7561(3) 0.5692(2) 0.63488(10) 0.0160(4) Uani d . 1 1
C C7 0.4608(3) 0.6453(2) 0.58687(10) 0.0152(4) Uani d . 1 1
C C8 0.1274(3) 0.7392(2) 0.54049(10) 0.0150(4) Uani d . 1 1
C C9 -0.3381(3) 0.7869(2) 0.43244(11) 0.0201(4) Uani d . 1 1
H H9A -0.2945 0.7105 0.4017 0.030 Uiso calc R 1 1
H H9B -0.3627 0.8884 0.4105 0.030 Uiso calc R 1 1
H H9C -0.4611 0.7497 0.4479 0.030 Uiso calc R 1 1
C C10 -0.1786(3) 0.8053(2) 0.48952(10) 0.0168(4) Uani d . 1 1
C C11 -0.2001(3) 0.9088(2) 0.54009(10) 0.0181(4) Uani d . 1 1
H H11 -0.3180 0.9694 0.5400 0.022 Uiso calc R 1 1
C C12 -0.0455(3) 0.9217(2) 0.59088(10) 0.0168(4) Uani d . 1 1
C C13 -0.0551(3) 1.0316(2) 0.64689(11) 0.0217(5) Uani d . 1 1
H H13A 0.0326 0.9934 0.6851 0.032 Uiso calc R 1 1
H H13B -0.1924 1.0371 0.6573 0.032 Uiso calc R 1 1
H H13C -0.0117 1.1364 0.6351 0.032 Uiso calc R 1 1

loop_
_atom_site_aniso_label
_atom_site_aniso_U_11
_atom_site_aniso_U_22
_atom_site_aniso_U_33
_atom_site_aniso_U_12
_atom_site_aniso_U_13
_atom_site_aniso_U_23
S1 0.0175(3) 0.0186(3) 0.0166(3) 0.00010(19) 0.0027(2) -0.00291(19)
N1 0.0172(8) 0.0131(8) 0.0166(9) -0.0006(6) 0.0008(7) 0.0007(6)
N2 0.0170(9) 0.0173(8) 0.0163(9) 0.0018(7) 0.0008(7) -0.0029(7)
N3 0.0158(8) 0.0159(8) 0.0181(9) -0.0013(6) 0.0033(7) 0.0016(7)
N4 0.0183(8) 0.0145(8) 0.0181(9) -0.0003(6) 0.0051(7) 0.0009(7)
C1 0.0189(10) 0.0165(9) 0.0153(10) -0.0022(8) 0.0040(8) 0.0017(8)
C2 0.0241(11) 0.0222(10) 0.0152(11) -0.0031(8) 0.0048(9) -0.0002(8)
C3 0.0240(11) 0.0272(11) 0.0153(11) -0.0037(9) -0.0021(9) 0.0023(8)
C4 0.0188(10) 0.0229(10) 0.0221(12) 0.0016(8) -0.0002(9) 0.0044(9)
C5 0.0212(10) 0.0164(9) 0.0180(11) -0.0012(8) 0.0038(8) 0.0005(8)
C6 0.0179(10) 0.0145(9) 0.0153(10) -0.0035(7) 0.0011(8) 0.0022(8)
C7 0.0168(10) 0.0131(9) 0.0160(10) -0.0025(7) 0.0027(8) -0.0001(7)
C8 0.0160(9) 0.0129(9) 0.0167(11) -0.0014(7) 0.0047(8) 0.0014(7)
C9 0.0189(10) 0.0208(10) 0.0203(11) -0.0001(8) 0.0013(9) 0.0012(8)
C10 0.0175(9) 0.0133(9) 0.0201(11) -0.0017(7) 0.0044(8) 0.0042(8)
C11 0.0164(10) 0.0166(9) 0.0222(11) 0.0021(8) 0.0060(8) 0.0039(8)
C12 0.0199(10) 0.0131(9) 0.0184(11) -0.0033(7) 0.0065(8) 0.0028(8)
C13 0.0233(11) 0.0188(10) 0.0238(12) -0.0001(8) 0.0068(9) -0.0030(8)

loop_
_atom_type_symbol
_atom_type_description
_atom_type_scat_dispersion_real
_atom_type_scat_dispersion_imag
_atom_type_scat_source
C C 0.0033 0.0016 'International Tables Vol C Tables 4.2.6.8 and 6.1.1.4'
H H 0.0000 0.0000 'International Tables Vol C Tables 4.2.6.8 and 6.1.1.4'
N N 0.0061 0.0033 'International Tables Vol C Tables 4.2.6.8 and 6.1.1.4'
S S 0.1246 0.1234 'International Tables Vol C Tables 4.2.6.8 and 6.1.1.4'

loop_
_geom_angle_atom_site_label_1
_geom_angle_atom_site_label_2
_geom_angle_atom_site_label_3
_geom_angle
C1 S1 C7 88.04(9)
C7 N1 C6 109.77(16)
C7 N2 C8 126.35(18)
C7 N2 H2 115.6(16)
C8 N2 H2 118.1(16)
C8 N3 C10 115.50(17)
C8 N4 C12 116.16(17)
C6 C1 C2 121.59(18)
C6 C1 S1 110.06(15)
C2 C1 S1 128.35(16)
C3 C2 C1 117.85(19)
C3 C2 H2A 121.1
C1 C2 H2A 121.1
C2 C3 C4 121.07(19)
C2 C3 H3 119.5
C4 C3 H3 119.5
C5 C4 C3 121.16(19)
C5 C4 H4 119.4
C3 C4 H4 119.4
C4 C5 C6 118.41(19)
C4 C5 H5 120.8
C6 C5 H5 120.8
C1 C6 N1 115.32(17)
C1 C6 C5 119.92(18)
N1 C6 C5 124.76(18)
N1 C7 N2 120.51(18)
N1 C7 S1 116.81(14)
N2 C7 S1 122.68(15)
N4 C8 N3 127.80(18)
N4 C8 N2 117.28(17)
N3 C8 N2 114.91(17)
C10 C9 H9A 109.5
C10 C9 H9B 109.5
H9A C9 H9B 109.5
C10 C9 H9C 109.5
H9A C9 H9C 109.5
H9B C9 H9C 109.5
N3 C10 C11 121.32(18)
N3 C10 C9 117.08(18)
C11 C10 C9 121.60(18)
C10 C11 C12 118.60(18)
C10 C11 H11 120.7
C12 C11 H11 120.7
N4 C12 C11 120.60(18)
N4 C12 C13 117.25(18)
C11 C12 C13 122.14(18)
C12 C13 H13A 109.5
C12 C13 H13B 109.5
H13A C13 H13B 109.5
C12 C13 H13C 109.5
H13A C13 H13C 109.5
H13B C13 H13C 109.5

loop_
_geom_bond_atom_site_label_1
_geom_bond_atom_site_label_2
_geom_bond_distance
S1 C1 1.746(2)
S1 C7 1.762(2)
N1 C7 1.305(2)
N1 C6 1.397(2)
N2 C7 1.378(2)
N2 C8 1.388(2)
N2 H2 0.89(3)
N3 C8 1.342(3)
N3 C10 1.343(2)
N4 C8 1.330(3)
N4 C12 1.349(3)
C1 C6 1.400(3)
C1 C2 1.397(3)
C2 C3 1.385(3)
C2 H2A 0.9500
C3 C4 1.399(3)
C3 H3 0.9500
C4 C5 1.387(3)
C4 H4 0.9500
C5 C6 1.401(3)
C5 H5 0.9500
C9 C10 1.502(3)
C9 H9A 0.9800
C9 H9B 0.9800
C9 H9C 0.9800
C10 C11 1.388(3)
C11 C12 1.389(3)
C11 H11 0.9500
C12 C13 1.496(3)
C13 H13A 0.9800
C13 H13B 0.9800
C13 H13C 0.9800

loop_
_geom_hbond_atom_site_label_D
_geom_hbond_atom_site_label_H
_geom_hbond_atom_site_label_A
_geom_hbond_site_symmetry_A
_geom_hbond_distance_DH
_geom_hbond_distance_HA
_geom_hbond_distance_DA
_geom_hbond_angle_DHA
_geom_hbond_publ_flag
N2 H2 N1 3_666 0.89(3) 2.27(3) 3.142(2) 168(2) yes

loop_
_geom_torsion_atom_site_label_1
_geom_torsion_atom_site_label_2
_geom_torsion_atom_site_label_3
_geom_torsion_atom_site_label_4
_geom_torsion
C7 S1 C1 C6 -0.08(15)
C7 S1 C1 C2 179.4(2)
C6 C1 C2 C3 -0.8(3)
S1 C1 C2 C3 179.75(16)
C1 C2 C3 C4 0.6(3)
C2 C3 C4 C5 0.1(3)
C3 C4 C5 C6 -0.5(3)
C2 C1 C6 N1 -179.22(17)
S1 C1 C6 N1 0.3(2)
C2 C1 C6 C5 0.4(3)
S1 C1 C6 C5 179.93(15)
C7 N1 C6 C1 -0.5(2)
C7 N1 C6 C5 179.94(18)
C4 C5 C6 C1 0.3(3)
C4 C5 C6 N1 179.82(18)
C6 N1 C7 N2 -179.37(17)
C6 N1 C7 S1 0.4(2)
C8 N2 C7 N1 179.05(17)
C8 N2 C7 S1 -0.8(3)
C1 S1 C7 N1 -0.22(16)
C1 S1 C7 N2 179.59(17)
C12 N4 C8 N3 1.7(3)
C12 N4 C8 N2 -179.41(16)
C10 N3 C8 N4 -0.8(3)
C10 N3 C8 N2 -179.65(16)
C7 N2 C8 N4 3.1(3)
C7 N2 C8 N3 -177.90(17)
C8 N3 C10 C11 -0.4(3)
C8 N3 C10 C9 179.09(17)
N3 C10 C11 C12 0.4(3)
C9 C10 C11 C12 -179.04(18)
C8 N4 C12 C11 -1.6(3)
C8 N4 C12 C13 179.75(17)
C10 C11 C12 N4 0.6(3)
C10 C11 C12 C13 179.24(18)

loop_
_cod_related_entry_id
_cod_related_entry_database
_cod_related_entry_code
1 ChemSpider 597771
